data_4021673
loop_
_publ_author_name
'Masahiro Horiguchi'
'Yoshikatsu Ito'

_publ_section_title
;
 Unsymmetrical Photodimerization of a 9-Aminomethylanthracene
 in the Crystalline Salt
;
_journal_name_full 'Journal of Organic Chemistry'
_journal_page_first 3608
_journal_page_last 3611
_journal_paper_doi 10.1021/jo060315i
_journal_volume 71
_journal_year 2006
_chemical_formula_moiety 'C17 H18 N, C2 H O4'
_chemical_formula_sum 'C19 H19 N O4'
_chemical_formula_weight 325.36
_space_group_IT_number 14
_symmetry_cell_setting monoclinic
_symmetry_space_group_name_Hall '-P 2ybc'
_symmetry_space_group_name_H-M 'P 1 21/c 1'
_cell_angle_alpha 90
_cell_angle_beta 110.089(3)
_cell_angle_gamma 90
_cell_formula_units_Z 4
_cell_length_a 8.545(2)
_cell_length_b 17.764(5)
_cell_length_c 11.252(2)
_cell_measurement_reflns_used 5100
_cell_measurement_temperature 296.2
_cell_measurement_theta_max 27.5
_cell_measurement_theta_min 2.2
_cell_volume 1604.0(7)
_computing_cell_refinement PROCESS-AUTO
_computing_data_collection PROCESS-AUTO
_computing_data_reduction 'teXsan Ver. 2.0'
_computing_publication_material 'teXsan Ver. 2.0'
_computing_structure_refinement 'teXsan Ver. 2.0'
_computing_structure_solution SIR92
_diffrn_detector_area_resol_mean 10.00
_diffrn_measured_fraction_theta_full 0.9042
_diffrn_measured_fraction_theta_max 0.9042
_diffrn_measurement_device_type 'Rigaku RAXIS-RAPID Imaging Plate'
_diffrn_measurement_method \w
_diffrn_radiation_type 'Mo K\a'
_diffrn_radiation_wavelength 0.7107
_diffrn_reflns_av_R_equivalents 0.042
_diffrn_reflns_limit_h_max 10
_diffrn_reflns_limit_h_min -9
_diffrn_reflns_limit_k_max 23
_diffrn_reflns_limit_k_min -23
_diffrn_reflns_limit_l_max 13
_diffrn_reflns_limit_l_min -13
_diffrn_reflns_number 12819
_diffrn_reflns_theta_full 27.48
_diffrn_reflns_theta_max 27.48
_exptl_absorpt_coefficient_mu 0.095
_exptl_absorpt_correction_type none
_exptl_crystal_colour yellow
_exptl_crystal_density_diffrn 1.347
_exptl_crystal_density_method 'not measured'
_exptl_crystal_description prism
_exptl_crystal_F_000 688.00
_exptl_crystal_size_max 0.500
_exptl_crystal_size_mid 0.300
_exptl_crystal_size_min 0.200
_refine_diff_density_max 0.21
_refine_diff_density_min -0.19
_refine_ls_extinction_method none
_refine_ls_goodness_of_fit_ref 1.128
_refine_ls_hydrogen_treatment noref
_refine_ls_number_parameters 217
_refine_ls_number_reflns 3066
_refine_ls_R_factor_gt 0.0452
_refine_ls_shift/su_max 0.0002
_refine_ls_structure_factor_coef Fsqd
_refine_ls_weighting_details 'w = 1/[\s^2^(Fo^2^) + (0.05000(Max(Fo^2^,0) + 2Fc^2^)/3)^2^]'
_refine_ls_weighting_scheme calc
_refine_ls_wR_factor_ref 0.1084
_reflns_number_gt 2026
_reflns_number_total 3324
_reflns_threshold_expression F^2^>2.0\s(F^2^)
_cod_data_source_file jo060315isi20060215_061147_2.cif
_cod_original_sg_symbol_H-M 'P 21/c       '
_cod_original_formula_sum 'C19 H19 N O4 '
_cod_database_code 4021673

loop_
_symmetry_equiv_pos_as_xyz
x,y,z
-x,1/2+y,1/2-z
-x,-y,-z
x,1/2-y,1/2+z

loop_
_atom_site_label
_atom_site_type_symbol
_atom_site_fract_x
_atom_site_fract_y
_atom_site_fract_z
_atom_site_U_iso_or_equiv
_atom_site_adp_type
_atom_site_occupancy
_atom_site_symmetry_multiplicity
_atom_site_calc_flag
O(1) O 0.6828(1) 0.25659(9) 0.89688(10) 0.0571(4) Uani 1.00 1 d
O(2) O 0.4290(1) 0.26136(8) 0.75284(10) 0.0431(4) Uani 1.00 1 d
O(3) O 0.8048(2) 0.22859(9) 0.7075(1) 0.0549(5) Uani 1.00 1 d
O(4) O 0.5548(2) 0.2493(1) 0.5696(1) 0.0681(5) Uani 1.00 1 d
N(1) N 0.1646(2) 0.23415(8) 0.5392(1) 0.0324(4) Uani 1.00 1 d
C(1) C 0.0759(2) 0.3005(1) 0.5654(2) 0.0466(6) Uani 1.00 1 d
C(2) C 0.1893(2) 0.2433(1) 0.4156(1) 0.0435(5) Uani 1.00 1 d
C(3) C 0.0713(2) 0.1631(1) 0.5478(1) 0.0367(5) Uani 1.00 1 d
C(4) C 0.1444(2) 0.0922(1) 0.5171(1) 0.0379(5) Uani 1.00 1 d
C(5) C 0.2773(2) 0.0563(1) 0.6110(2) 0.0420(5) Uani 1.00 1 d
C(6) C 0.3524(3) 0.0854(1) 0.7360(2) 0.0548(6) Uani 1.00 1 d
C(7) C 0.4785(3) 0.0484(2) 0.8237(2) 0.0745(8) Uani 1.00 1 d
C(8) C 0.5395(3) -0.0196(2) 0.7945(3) 0.0836(9) Uani 1.00 1 d
C(9) C 0.4760(3) -0.0491(1) 0.6789(3) 0.0680(8) Uani 1.00 1 d
C(10) C 0.3431(2) -0.0127(1) 0.5827(2) 0.0503(6) Uani 1.00 1 d
C(11) C 0.2751(3) -0.0429(1) 0.4624(2) 0.0566(7) Uani 1.00 1 d
C(12) C 0.1449(2) -0.0090(1) 0.3679(2) 0.0477(6) Uani 1.00 1 d
C(13) C 0.0782(3) -0.0403(1) 0.2445(2) 0.0664(8) Uani 1.00 1 d
C(14) C -0.0494(3) -0.0067(2) 0.1533(2) 0.0718(8) Uani 1.00 1 d
C(15) C -0.1192(3) 0.0595(1) 0.1803(2) 0.0650(7) Uani 1.00 1 d
C(16) C -0.0602(2) 0.0916(1) 0.2962(2) 0.0507(6) Uani 1.00 1 d
C(17) C 0.0759(2) 0.0593(1) 0.3955(2) 0.0404(5) Uani 1.00 1 d
C(18) C 0.5808(2) 0.2546(1) 0.7859(1) 0.0349(5) Uani 1.00 1 d
C(19) C 0.6609(2) 0.2428(1) 0.6827(1) 0.0340(5) Uani 1.00 1 d
H(1) H -0.0353 0.3019 0.5043 0.0564 Uiso 1.00 1 calc
H(2) H 0.1337 0.3456 0.5597 0.0564 Uiso 1.00 1 calc
H(3) H 0.0694 0.2962 0.6489 0.0564 Uiso 1.00 1 calc
H(4) H 0.2546 0.2877 0.4174 0.0514 Uiso 1.00 1 calc
H(5) H 0.0824 0.2486 0.3498 0.0514 Uiso 1.00 1 calc
H(6) H 0.2455 0.2002 0.3985 0.0514 Uiso 1.00 1 calc
H(7) H 0.2637 0.2319 0.5988 0.0386 Uiso 1.00 1 calc
H(8) H -0.0419 0.1681 0.4887 0.0445 Uiso 1.00 1 calc
H(9) H 0.0691 0.1591 0.6332 0.0445 Uiso 1.00 1 calc
H(10) H 0.3147 0.1309 0.7576 0.0648 Uiso 1.00 1 calc
H(11) H 0.5251 0.0690 0.9043 0.0896 Uiso 1.00 1 calc
H(12) H 0.6240 -0.0449 0.8563 0.0996 Uiso 1.00 1 calc
H(13) H 0.5197 -0.0938 0.6608 0.0823 Uiso 1.00 1 calc
H(14) H 0.3188 -0.0877 0.4439 0.0682 Uiso 1.00 1 calc
H(15) H 0.1235 -0.0846 0.2260 0.0789 Uiso 1.00 1 calc
H(16) H -0.0913 -0.0274 0.0726 0.0864 Uiso 1.00 1 calc
H(17) H -0.2083 0.0818 0.1173 0.0779 Uiso 1.00 1 calc
H(18) H -0.1097 0.1355 0.3113 0.0609 Uiso 1.00 1 calc
H(19) H 0.5860 0.2439 0.5082 0.0786 Uiso 1.00 1 calc

loop_
_atom_site_aniso_label
_atom_site_aniso_U_11
_atom_site_aniso_U_22
_atom_site_aniso_U_33
_atom_site_aniso_U_12
_atom_site_aniso_U_13
_atom_site_aniso_U_23
O(1) 0.0328(7) 0.111(1) 0.0249(6) -0.0031(7) 0.0066(5) -0.0021(6)
O(2) 0.0279(7) 0.0690(10) 0.0327(6) -0.0030(6) 0.0107(4) -0.0073(6)
O(3) 0.0323(8) 0.093(1) 0.0396(7) 0.0065(7) 0.0122(5) -0.0056(7)
O(4) 0.0358(8) 0.144(2) 0.0239(6) 0.0151(8) 0.0098(5) 0.0012(7)
N(1) 0.0264(7) 0.0395(9) 0.0283(6) -0.0009(6) 0.0057(5) 0.0014(6)
C(1) 0.045(1) 0.040(1) 0.054(1) 0.0047(9) 0.0156(8) -0.0009(8)
C(2) 0.0383(10) 0.059(1) 0.0330(8) -0.0099(9) 0.0123(7) 0.0053(8)
C(3) 0.0327(9) 0.040(1) 0.0390(8) -0.0026(8) 0.0145(7) 0.0018(7)
C(4) 0.0357(10) 0.037(1) 0.0430(9) -0.0028(8) 0.0167(7) 0.0027(7)
C(5) 0.036(1) 0.040(1) 0.051(1) -0.0031(8) 0.0167(8) 0.0079(8)
C(6) 0.051(1) 0.054(1) 0.052(1) -0.006(1) 0.0089(9) 0.0071(10)
C(7) 0.058(1) 0.081(2) 0.064(1) -0.010(1) -0.005(1) 0.019(1)
C(8) 0.051(1) 0.086(2) 0.097(2) 0.007(1) 0.003(1) 0.041(2)
C(9) 0.046(1) 0.059(2) 0.098(2) 0.011(1) 0.024(1) 0.026(1)
C(10) 0.039(1) 0.043(1) 0.073(1) 0.0003(9) 0.0242(9) 0.012(1)
C(11) 0.057(1) 0.041(1) 0.085(2) 0.001(1) 0.041(1) -0.002(1)
C(12) 0.053(1) 0.041(1) 0.058(1) -0.0095(10) 0.0294(9) -0.0032(9)
C(13) 0.084(2) 0.053(2) 0.076(2) -0.021(1) 0.046(1) -0.022(1)
C(14) 0.087(2) 0.080(2) 0.050(1) -0.032(2) 0.026(1) -0.018(1)
C(15) 0.067(1) 0.068(2) 0.051(1) -0.023(1) 0.009(1) -0.001(1)
C(16) 0.049(1) 0.048(1) 0.050(1) -0.0104(10) 0.0109(8) 0.0006(9)
C(17) 0.040(1) 0.038(1) 0.0451(10) -0.0079(8) 0.0179(8) 0.0012(8)
C(18) 0.0316(9) 0.046(1) 0.0271(8) -0.0050(8) 0.0099(6) -0.0022(7)
C(19) 0.0254(9) 0.046(1) 0.0288(8) -0.0008(8) 0.0071(6) -0.0027(7)

loop_
_atom_type_symbol
_atom_type_description
_atom_type_scat_dispersion_real
_atom_type_scat_dispersion_imag
_atom_type_scat_source
C C 0.003 0.002
;International Tables for Crystallography
(1992, Vol. C, Tables 4.2.6.8 and 6.1.1.1)
;
H H 0.000 0.000
;International Tables for Crystallography
(1992, Vol. C, Table 6.1.1.2)
;
O O 0.011 0.006
;International Tables for Crystallography
(1992, Vol. C, Tables 4.2.6.8 and 6.1.1.1)
;
N N 0.006 0.003
;International Tables for Crystallography
(1992, Vol. C, Tables 4.2.6.8 and 6.1.1.1)
;

loop_
_geom_angle_atom_site_label_1
_geom_angle_atom_site_label_2
_geom_angle_atom_site_label_3
_geom_angle
_geom_angle_publ_flag
C(1) N(1) C(2) 110.2(1) yes
C(1) N(1) C(3) 109.5(1) yes
C(2) N(1) C(3) 113.5(1) yes
N(1) C(3) C(4) 114.6(1) yes
C(3) C(4) C(5) 120.0(2) yes
C(3) C(4) C(17) 120.2(2) yes
C(5) C(4) C(17) 119.8(2) yes
C(4) C(5) C(6) 123.2(2) yes
C(4) C(5) C(10) 119.9(2) yes
C(6) C(5) C(10) 116.9(2) yes
C(5) C(6) C(7) 121.2(2) yes
C(6) C(7) C(8) 121.0(2) yes
C(7) C(8) C(9) 120.6(2) yes
C(8) C(9) C(10) 120.9(2) yes
C(5) C(10) C(9) 119.5(2) yes
C(5) C(10) C(11) 119.0(2) yes
C(9) C(10) C(11) 121.5(2) yes
C(10) C(11) C(12) 122.5(2) yes
C(11) C(12) C(13) 121.7(2) yes
C(11) C(12) C(17) 119.1(2) yes
C(13) C(12) C(17) 119.2(2) yes
C(12) C(13) C(14) 121.1(2) yes
C(13) C(14) C(15) 120.0(2) yes
C(14) C(15) C(16) 121.2(2) yes
C(15) C(16) C(17) 121.3(2) yes
C(4) C(17) C(12) 119.7(2) yes
C(4) C(17) C(16) 123.1(2) yes
C(12) C(17) C(16) 117.2(2) yes
O(1) C(18) O(2) 126.9(1) yes
O(1) C(18) C(19) 114.5(1) yes
O(2) C(18) C(19) 118.6(1) yes
O(3) C(19) O(4) 124.7(1) yes
O(3) C(19) C(18) 122.6(1) yes
O(4) C(19) C(18) 112.7(1) yes

loop_
_geom_bond_atom_site_label_1
_geom_bond_atom_site_label_2
_geom_bond_distance
_geom_bond_publ_flag
O(1) C(18) 1.254(2) yes
O(2) C(18) 1.227(2) yes
O(3) C(19) 1.190(2) yes
O(4) C(19) 1.290(2) yes
N(1) C(1) 1.485(2) yes
N(1) C(2) 1.485(2) yes
N(1) C(3) 1.513(2) yes
C(3) C(4) 1.499(3) yes
C(4) C(5) 1.410(2) yes
C(4) C(17) 1.416(2) yes
C(5) C(6) 1.428(3) yes
C(5) C(10) 1.428(3) yes
C(6) C(7) 1.355(3) yes
C(7) C(8) 1.400(4) yes
C(8) C(9) 1.332(4) yes
C(9) C(10) 1.427(3) yes
C(10) C(11) 1.386(3) yes
C(11) C(12) 1.385(3) yes
C(12) C(13) 1.421(3) yes
C(12) C(17) 1.429(3) yes
C(13) C(14) 1.352(3) yes
C(14) C(15) 1.398(4) yes
C(15) C(16) 1.352(3) yes
C(16) C(17) 1.428(3) yes
C(18) C(19) 1.551(2) yes

loop_
_geom_contact_atom_site_label_1
_geom_contact_atom_site_label_2
_geom_contact_distance
_geom_contact_site_symmetry_2
O(1) O(4) 2.538(2) 4_555
O(1) C(19) 3.286(2) 4_555
O(1) O(3) 3.297(2) 4_555
O(1) C(1) 3.395(2) 4_655
O(1) C(3) 3.474(2) 4_655
O(2) N(1) 2.717(2) .
O(2) C(1) 3.109(2) .
O(2) C(2) 3.183(2) 4_555
O(2) C(6) 3.185(3) .
O(2) O(4) 3.356(1) 4_555
O(2) C(9) 3.487(3) 2_656
O(2) C(3) 3.586(2) .
O(3) C(2) 3.353(2) 4_655
O(3) C(16) 3.426(3) 4_655
O(3) C(1) 3.479(3) 1_655
O(3) C(13) 3.480(3) 3_656
O(3) C(3) 3.547(2) 1_655
O(4) C(2) 3.009(2) .
O(4) N(1) 3.244(2) .
O(4) C(18) 3.276(2) 4_554
C(1) C(15) 3.481(3) 4_555
C(4) C(12) 3.489(3) 3_556
C(5) C(16) 3.573(3) 3_556
C(6) C(18) 3.522(3) .
C(6) C(14) 3.525(3) 3_556
C(6) C(15) 3.574(3) 3_556
C(9) C(11) 3.471(3) 3_656
C(9) C(18) 3.562(3) 2_646
C(10) C(16) 3.454(3) 3_556

loop_
_geom_hbond_atom_site_label_D
_geom_hbond_atom_site_label_H
_geom_hbond_atom_site_label_A
_geom_hbond_site_symmetry_A
_geom_hbond_distance_DH
_geom_hbond_distance_HA
_geom_hbond_distance_DA
_geom_hbond_angle_DHA
_geom_hbond_publ_flag
N(1) H(7) O(2) 1_555 0.882 1.895 2.718(1) 154.415 no
N(1) H(7) O(4) 1_555 0.882 2.637 3.244(2) 126.897 no

loop_
_geom_torsion_atom_site_label_1
_geom_torsion_atom_site_label_2
_geom_torsion_atom_site_label_3
_geom_torsion_atom_site_label_4
_geom_torsion
_geom_torsion_publ_flag
O(1) C(18) C(19) O(3) 7.8(3) yes
O(1) C(18) C(19) O(4) -172.9(2) yes
O(2) C(18) C(19) O(3) -172.6(2) yes
O(2) C(18) C(19) O(4) 6.8(2) yes
N(1) C(3) C(4) C(5) 83.5(2) yes
N(1) C(3) C(4) C(17) -99.1(2) yes
C(1) N(1) C(3) C(4) 177.2(1) yes
C(2) N(1) C(3) C(4) 53.7(2) yes
C(3) C(4) C(5) C(6) -2.2(3) yes
C(3) C(4) C(5) C(10) 177.9(2) yes
C(3) C(4) C(17) C(12) -179.0(2) yes
C(3) C(4) C(17) C(16) 1.7(3) yes
C(4) C(5) C(6) C(7) 179.1(2) yes
C(4) C(5) C(10) C(9) -179.1(2) yes
C(4) C(5) C(10) C(11) 0.4(3) yes
C(4) C(17) C(12) C(11) 1.9(3) yes
C(4) C(17) C(12) C(13) -178.2(2) yes
C(4) C(17) C(16) C(15) 178.2(2) yes
C(5) C(4) C(17) C(12) -1.7(2) yes
C(5) C(4) C(17) C(16) 179.0(2) yes
C(5) C(6) C(7) C(8) 0.1(4) yes
C(5) C(10) C(9) C(8) 0.0(3) yes
C(5) C(10) C(11) C(12) -0.2(3) yes
C(6) C(5) C(4) C(17) -179.5(2) yes
C(6) C(5) C(10) C(9) 0.9(3) yes
C(6) C(5) C(10) C(11) -179.5(2) yes
C(6) C(7) C(8) C(9) 0.8(4) yes
C(7) C(6) C(5) C(10) -1.0(3) yes
C(7) C(8) C(9) C(10) -0.9(4) yes
C(8) C(9) C(10) C(11) -179.6(2) yes
C(9) C(10) C(11) C(12) 179.3(2) yes
C(10) C(5) C(4) C(17) 0.5(3) yes
C(10) C(11) C(12) C(13) 179.1(2) yes
C(10) C(11) C(12) C(17) -0.9(3) yes
C(11) C(12) C(13) C(14) 179.7(2) yes
C(11) C(12) C(17) C(16) -178.8(2) yes
C(12) C(13) C(14) C(15) -0.8(3) yes
C(12) C(17) C(16) C(15) -1.1(3) yes
C(13) C(12) C(17) C(16) 1.1(3) yes
C(13) C(14) C(15) C(16) 0.8(3) yes
C(14) C(13) C(12) C(17) -0.2(3) yes
C(14) C(15) C(16) C(17) 0.1(3) yes
C(14) C(15) C(16) C(17) 0.1(3) yes

loop_
_cod_related_entry_id
_cod_related_entry_database
_cod_related_entry_code
1 ChemSpider 9762636
